data_1529363
loop_
_publ_author_name
'Constantinides, Christos P.'
'Zissimou, Georgia A.'
'Berezin, Andrey A.'
'Ioannou, Theodosia A.'
'Manoli, Maria'
'Tsokkou, Demetra'
'Theodorou, Eleni'
'Hayes, Sophia C.'
'Koutentis, Panayiotis A.'

_publ_section_title
;
 Tetraphenylhexaazaanthracenes: 16\p Weakly Antiaromatic Species with
 Singlet Ground States.
;
_journal_issue 16
_journal_name_full 'Organic letters'
_journal_page_first 4026
_journal_page_last 4029
_journal_paper_doi 10.1021/acs.orglett.5b01923
_journal_volume 17
_journal_year 2015
_chemical_formula_moiety 'C32 H22 N6, C2 H4 Cl2'
_chemical_formula_sum 'C34 H26 Cl2 N6'
_chemical_formula_weight 589.51
_chemical_name_systematic
; 
 ? 
;
_space_group_IT_number 2
_symmetry_cell_setting triclinic
_symmetry_space_group_name_Hall '-P 1'
_symmetry_space_group_name_H-M 'P -1'
_atom_sites_solution_hydrogens geom
_atom_sites_solution_primary direct
_atom_sites_solution_secondary difmap
_audit_creation_method SHELXL-97
_cell_angle_alpha 107.267(3)
_cell_angle_beta 92.876(4)
_cell_angle_gamma 90.368(4)
_cell_formula_units_Z 2
_cell_length_a 8.8511(5)
_cell_length_b 9.8863(4)
_cell_length_c 16.5742(6)
_cell_measurement_reflns_used 4816
_cell_measurement_temperature 100(2)
_cell_measurement_theta_max 28.8766
_cell_measurement_theta_min 3.1161
_cell_volume 1382.87(11)
_computing_cell_refinement 'CrysAlis RED'
_computing_data_collection 'CrysAlis CCD'
_computing_data_reduction 'CrysAlis RED'
_computing_molecular_graphics
;
 DIAMOND (Brandenburg, 2006)
 MERCURY (Bruno et al. 2002)
;
_computing_publication_material 'WINGX (Farrugia, 1999)'
_computing_structure_refinement 'SHELXL-97 (Sheldrick, 1997)'
_computing_structure_solution 'SHELXL-97 (Sheldrick, 1997)'
_diffrn_ambient_temperature 100(2)
_diffrn_detector_area_resol_mean 10.4223
_diffrn_measured_fraction_theta_full 0.998
_diffrn_measured_fraction_theta_max 0.998
_diffrn_measurement_device_type 'SuperNova, Dual, Cu at zero, Atlas'
_diffrn_measurement_method '\w scans'
_diffrn_radiation_monochromator mirror
_diffrn_radiation_source 'SuperNova (Mo) X-ray Source'
_diffrn_radiation_type MoK\a
_diffrn_radiation_wavelength 0.71073
_diffrn_reflns_av_R_equivalents 0.0302
_diffrn_reflns_av_sigmaI/netI 0.0392
_diffrn_reflns_limit_h_max 10
_diffrn_reflns_limit_h_min -9
_diffrn_reflns_limit_k_max 11
_diffrn_reflns_limit_k_min -11
_diffrn_reflns_limit_l_max 19
_diffrn_reflns_limit_l_min -19
_diffrn_reflns_number 8574
_diffrn_reflns_theta_full 24.99
_diffrn_reflns_theta_max 24.99
_diffrn_reflns_theta_min 3.12
_exptl_absorpt_coefficient_mu 0.272
_exptl_absorpt_correction_T_max 1.00000
_exptl_absorpt_correction_T_min 0.78472
_exptl_absorpt_correction_type multi-scan
_exptl_absorpt_process_details 'Empirical absorption correction (CrysAlis RED, Oxford Diffraction)'
_exptl_crystal_colour 'dark green'
_exptl_crystal_density_diffrn 1.416
_exptl_crystal_density_method 'not measured'
_exptl_crystal_description rod
_exptl_crystal_F_000 612
_exptl_crystal_size_max 0.23
_exptl_crystal_size_mid 0.09
_exptl_crystal_size_min 0.08
_refine_diff_density_max 0.322
_refine_diff_density_min -0.312
_refine_diff_density_rms 0.059
_refine_ls_extinction_method none
_refine_ls_goodness_of_fit_ref 1.088
_refine_ls_hydrogen_treatment constr
_refine_ls_matrix_type full
_refine_ls_number_parameters 379
_refine_ls_number_reflns 4864
_refine_ls_number_restraints 0
_refine_ls_restrained_S_all 1.088
_refine_ls_R_factor_all 0.0464
_refine_ls_R_factor_gt 0.0412
_refine_ls_shift/su_max 0.000
_refine_ls_shift/su_mean 0.000
_refine_ls_structure_factor_coef Fsqd
_refine_ls_weighting_details 'calc w=1/[\s^2^(Fo^2^)+(0.0628P)^2^+0.4190P] where P=(Fo^2^+2Fc^2^)/3'
_refine_ls_weighting_scheme calc
_refine_ls_wR_factor_gt 0.1154
_refine_ls_wR_factor_ref 0.1206
_reflns_number_gt 4291
_reflns_number_total 4864
_reflns_threshold_expression >2sigma(I)
_cod_data_source_file ol5b01923_si_004.cif
_cod_data_source_block shelxl
_cod_depositor_comments
;
The following automatic conversions were performed:

'_symmetry_cell_setting' value 'Triclinic' changed to 'triclinic'
according to
/usr/data/users/saulius/crontab/automatic-downloads/rss-feeds/ACS/lib/dictionaries/cif_core.dic
dictionary named 'cif_core.dic' version 2.4.2 from 2011-04-26.

Automatic conversion script
Id: cif_fix_values 3271 2015-04-21 07:52:19Z andrius 

 Adding full bibliography for 1529362--1529363.cif.
;
_cod_database_code 1529363

loop_
_symmetry_equiv_pos_as_xyz
'x, y, z'
'-x, -y, -z'

loop_
_atom_site_label
_atom_site_type_symbol
_atom_site_fract_x
_atom_site_fract_y
_atom_site_fract_z
_atom_site_U_iso_or_equiv
_atom_site_adp_type
_atom_site_occupancy
_atom_site_symmetry_multiplicity
_atom_site_calc_flag
_atom_site_refinement_flags
C1 C -0.5158(2) 0.02366(17) 0.16497(10) 0.0159(4) Uani 1 1 d .
C2 C -0.6624(2) -0.04528(18) 0.12714(11) 0.0173(4) Uani 1 1 d .
C3 C -0.7367(2) -0.12584(18) 0.17008(12) 0.0203(4) Uani 1 1 d .
H3 H -0.6953 -0.1326 0.2214 0.024 Uiso 1 1 calc R
C4 C -0.8708(2) -0.19515(19) 0.13649(12) 0.0250(4) Uani 1 1 d .
H4 H -0.9207 -0.2474 0.1658 0.030 Uiso 1 1 calc R
C5 C -0.9323(2) -0.1880(2) 0.05964(13) 0.0273(5) Uani 1 1 d .
H5 H -1.0241 -0.2339 0.0379 0.033 Uiso 1 1 calc R
C6 C -0.8574(2) -0.11252(19) 0.01504(12) 0.0242(4) Uani 1 1 d .
H6 H -0.8969 -0.1104 -0.0376 0.029 Uiso 1 1 calc R
C7 C -0.7237(2) -0.04036(18) 0.04893(11) 0.0201(4) Uani 1 1 d .
H7 H -0.6744 0.0118 0.0194 0.024 Uiso 1 1 calc R
C8 C -0.5752(2) 0.24310(17) 0.12676(11) 0.0162(4) Uani 1 1 d .
C9 C -0.7085(2) 0.28604(18) 0.16523(11) 0.0184(4) Uani 1 1 d .
H9 H -0.7365 0.2552 0.2103 0.022 Uiso 1 1 calc R
C10 C -0.7997(2) 0.37608(19) 0.13544(11) 0.0212(4) Uani 1 1 d .
H10 H -0.8893 0.4072 0.1612 0.025 Uiso 1 1 calc R
C11 C -0.7582(2) 0.41989(18) 0.06759(11) 0.0205(4) Uani 1 1 d .
H11 H -0.8206 0.4795 0.0474 0.025 Uiso 1 1 calc R
C12 C -0.6243(2) 0.37525(19) 0.02973(11) 0.0211(4) Uani 1 1 d .
H12 H -0.5973 0.4041 -0.0162 0.025 Uiso 1 1 calc R
C13 C -0.5305(2) 0.28804(18) 0.05986(11) 0.0189(4) Uani 1 1 d .
H13 H -0.4388 0.2600 0.0357 0.023 Uiso 1 1 calc R
C14 C -0.2889(2) 0.01369(18) 0.23662(11) 0.0165(4) Uani 1 1 d .
C15 C -0.2422(2) 0.14398(18) 0.22186(11) 0.0166(4) Uani 1 1 d .
C16 C -0.0965(2) 0.20005(18) 0.25033(11) 0.0174(4) Uani 1 1 d .
H16 H -0.0647 0.2818 0.2387 0.021 Uiso 1 1 calc R
C17 C 0.0008(2) 0.13700(18) 0.29506(11) 0.0165(4) Uani 1 1 d .
C18 C -0.0501(2) 0.00717(18) 0.31113(10) 0.0162(4) Uani 1 1 d .
C19 C -0.1935(2) -0.05078(18) 0.28151(11) 0.0175(4) Uani 1 1 d .
H19 H -0.2251 -0.1335 0.2921 0.021 Uiso 1 1 calc R
C20 C 0.2297(2) 0.11892(18) 0.36253(10) 0.0159(4) Uani 1 1 d .
C21 C 0.3847(2) 0.17612(18) 0.39125(10) 0.0163(4) Uani 1 1 d .
C22 C 0.4300(2) 0.3071(2) 0.38435(12) 0.0221(4) Uani 1 1 d .
H22 H 0.3631 0.3584 0.3605 0.027 Uiso 1 1 calc R
C23 C 0.5738(2) 0.3615(2) 0.41276(12) 0.0261(4) Uani 1 1 d .
H23 H 0.6037 0.4482 0.4068 0.031 Uiso 1 1 calc R
C24 C 0.6733(2) 0.2876(2) 0.45002(12) 0.0242(4) Uani 1 1 d .
H24 H 0.7691 0.3254 0.4704 0.029 Uiso 1 1 calc R
C25 C 0.6292(2) 0.1572(2) 0.45679(12) 0.0240(4) Uani 1 1 d .
H25 H 0.6960 0.1069 0.4815 0.029 Uiso 1 1 calc R
C26 C 0.4874(2) 0.10130(19) 0.42733(12) 0.0218(4) Uani 1 1 d .
H26 H 0.4596 0.0128 0.4315 0.026 Uiso 1 1 calc R
C27 C 0.02021(19) -0.18174(18) 0.37305(10) 0.0162(4) Uani 1 1 d .
C28 C 0.1076(2) -0.29697(18) 0.33629(11) 0.0189(4) Uani 1 1 d .
H28 H 0.1824 -0.2893 0.3004 0.023 Uiso 1 1 calc R
C29 C 0.0827(2) -0.42343(19) 0.35343(11) 0.0201(4) Uani 1 1 d .
H29 H 0.1408 -0.5015 0.3289 0.024 Uiso 1 1 calc R
C30 C -0.0285(2) -0.43430(18) 0.40711(11) 0.0205(4) Uani 1 1 d .
H30 H -0.0461 -0.5200 0.4180 0.025 Uiso 1 1 calc R
C31 C -0.1135(2) -0.31813(19) 0.44455(11) 0.0229(4) Uani 1 1 d .
H31 H -0.1871 -0.3254 0.4812 0.027 Uiso 1 1 calc R
C32 C -0.0894(2) -0.19034(19) 0.42774(11) 0.0199(4) Uani 1 1 d .
H32 H -0.1464 -0.1118 0.4530 0.024 Uiso 1 1 calc R
C33 C 0.5730(2) 0.61872(19) 0.22269(12) 0.0234(4) Uani 1 1 d .
H33A H 0.5047 0.5483 0.1848 0.028 Uiso 1 1 calc R
H33B H 0.5827 0.6981 0.2000 0.028 Uiso 1 1 calc R
C34 C 0.7258(2) 0.55566(18) 0.23082(11) 0.0206(4) Uani 1 1 d .
H34A H 0.7139 0.4703 0.2476 0.025 Uiso 1 1 calc R
H34B H 0.7893 0.6226 0.2741 0.025 Uiso 1 1 calc R
N1 N -0.42623(17) -0.04560(15) 0.20418(9) 0.0170(3) Uani 1 1 d .
N2 N -0.47576(17) 0.15202(15) 0.15781(9) 0.0165(3) Uani 1 1 d .
N3 N -0.33508(17) 0.21295(15) 0.18323(9) 0.0184(3) Uani 1 1 d .
N4 N 0.14117(17) 0.19109(15) 0.32270(9) 0.0165(3) Uani 1 1 d .
N5 N 0.19464(16) 0.00143(15) 0.38086(9) 0.0168(3) Uani 1 1 d .
N6 N 0.04959(17) -0.05061(15) 0.35451(9) 0.0160(3) Uani 1 1 d .
Cl1 Cl 0.81358(5) 0.51431(5) 0.13183(3) 0.02987(16) Uani 1 1 d .
Cl2 Cl 0.50147(6) 0.67676(5) 0.32632(3) 0.03323(16) Uani 1 1 d .

loop_
_atom_site_aniso_label
_atom_site_aniso_U_11
_atom_site_aniso_U_22
_atom_site_aniso_U_33
_atom_site_aniso_U_23
_atom_site_aniso_U_13
_atom_site_aniso_U_12
C1 0.0179(9) 0.0135(8) 0.0160(8) 0.0038(7) 0.0015(7) 0.0010(7)
C2 0.0158(9) 0.0129(8) 0.0210(9) 0.0021(7) -0.0010(7) 0.0033(7)
C3 0.0207(10) 0.0164(9) 0.0233(9) 0.0054(7) 0.0003(8) 0.0011(7)
C4 0.0244(11) 0.0190(9) 0.0300(10) 0.0053(8) 0.0010(8) -0.0037(8)
C5 0.0192(10) 0.0243(10) 0.0334(11) 0.0021(9) -0.0070(8) -0.0019(8)
C6 0.0235(10) 0.0212(9) 0.0239(10) 0.0020(8) -0.0070(8) 0.0032(8)
C7 0.0219(10) 0.0160(9) 0.0210(9) 0.0039(7) -0.0007(7) 0.0027(7)
C8 0.0176(9) 0.0122(8) 0.0179(8) 0.0040(7) -0.0055(7) 0.0000(7)
C9 0.0187(9) 0.0179(9) 0.0189(9) 0.0060(7) -0.0007(7) -0.0017(7)
C10 0.0183(10) 0.0204(9) 0.0233(9) 0.0042(8) 0.0001(7) 0.0037(7)
C11 0.0211(10) 0.0165(9) 0.0242(9) 0.0076(7) -0.0062(8) 0.0011(7)
C12 0.0246(10) 0.0202(9) 0.0205(9) 0.0103(8) -0.0039(8) -0.0035(8)
C13 0.0179(9) 0.0187(9) 0.0199(9) 0.0055(7) -0.0010(7) -0.0011(7)
C14 0.0174(9) 0.0141(8) 0.0166(8) 0.0026(7) 0.0011(7) 0.0000(7)
C15 0.0181(9) 0.0156(8) 0.0165(8) 0.0055(7) 0.0001(7) 0.0012(7)
C16 0.0178(9) 0.0143(8) 0.0224(9) 0.0091(7) -0.0005(7) -0.0017(7)
C17 0.0173(9) 0.0153(8) 0.0166(8) 0.0040(7) 0.0018(7) -0.0008(7)
C18 0.0201(9) 0.0139(8) 0.0143(8) 0.0036(7) 0.0015(7) 0.0026(7)
C19 0.0180(9) 0.0148(8) 0.0211(9) 0.0080(7) -0.0019(7) -0.0029(7)
C20 0.0184(9) 0.0151(8) 0.0136(8) 0.0031(7) 0.0013(7) 0.0003(7)
C21 0.0171(9) 0.0178(9) 0.0133(8) 0.0036(7) 0.0011(7) 0.0002(7)
C22 0.0225(10) 0.0214(9) 0.0243(9) 0.0109(8) -0.0056(8) -0.0015(8)
C23 0.0250(11) 0.0236(10) 0.0307(10) 0.0108(8) -0.0041(8) -0.0090(8)
C24 0.0175(10) 0.0307(10) 0.0237(10) 0.0079(8) -0.0032(8) -0.0062(8)
C25 0.0195(10) 0.0274(10) 0.0262(10) 0.0107(8) -0.0040(8) 0.0030(8)
C26 0.0209(10) 0.0207(9) 0.0255(10) 0.0101(8) -0.0020(8) -0.0013(8)
C27 0.0164(9) 0.0162(8) 0.0164(8) 0.0068(7) -0.0071(7) -0.0039(7)
C28 0.0134(9) 0.0220(9) 0.0233(9) 0.0101(8) -0.0014(7) -0.0005(7)
C29 0.0211(10) 0.0157(9) 0.0234(9) 0.0066(7) -0.0056(7) 0.0019(7)
C30 0.0262(10) 0.0172(9) 0.0199(9) 0.0100(7) -0.0078(8) -0.0058(8)
C31 0.0274(11) 0.0246(10) 0.0186(9) 0.0099(8) 0.0004(8) -0.0047(8)
C32 0.0245(10) 0.0176(9) 0.0160(9) 0.0031(7) -0.0007(7) 0.0006(7)
C33 0.0227(10) 0.0190(9) 0.0271(10) 0.0059(8) -0.0046(8) -0.0007(8)
C34 0.0230(10) 0.0154(9) 0.0234(9) 0.0064(7) -0.0038(8) 0.0002(7)
N1 0.0160(8) 0.0151(7) 0.0204(7) 0.0065(6) -0.0026(6) -0.0013(6)
N2 0.0148(8) 0.0162(7) 0.0191(7) 0.0067(6) -0.0021(6) -0.0010(6)
N3 0.0158(8) 0.0170(7) 0.0230(8) 0.0079(6) -0.0031(6) -0.0020(6)
N4 0.0152(8) 0.0166(7) 0.0186(7) 0.0068(6) -0.0013(6) -0.0011(6)
N5 0.0144(8) 0.0163(7) 0.0195(7) 0.0056(6) -0.0034(6) -0.0019(6)
N6 0.0153(8) 0.0144(7) 0.0188(7) 0.0065(6) -0.0034(6) -0.0022(6)
Cl1 0.0237(3) 0.0396(3) 0.0288(3) 0.0142(2) 0.0006(2) 0.0026(2)
Cl2 0.0260(3) 0.0348(3) 0.0376(3) 0.0085(2) 0.0040(2) 0.0063(2)

loop_
_atom_type_symbol
_atom_type_description
_atom_type_scat_dispersion_real
_atom_type_scat_dispersion_imag
_atom_type_scat_source
C C 0.0033 0.0016 'International Tables Vol C Tables 4.2.6.8 and 6.1.1.4'
H H 0.0000 0.0000 'International Tables Vol C Tables 4.2.6.8 and 6.1.1.4'
N N 0.0061 0.0033 'International Tables Vol C Tables 4.2.6.8 and 6.1.1.4'
Cl Cl 0.1484 0.1585 'International Tables Vol C Tables 4.2.6.8 and 6.1.1.4'

loop_
_geom_angle_atom_site_label_1
_geom_angle_atom_site_label_2
_geom_angle_atom_site_label_3
_geom_angle
N1 C1 N2 121.93(16)
N1 C1 C2 117.45(14)
N2 C1 C2 120.61(15)
C7 C2 C3 119.13(17)
C7 C2 C1 123.06(16)
C3 C2 C1 117.69(16)
C4 C3 C2 119.97(17)
C4 C3 H3 120.0
C2 C3 H3 120.0
C3 C4 C5 120.62(18)
C3 C4 H4 119.7
C5 C4 H4 119.7
C4 C5 C6 120.02(18)
C4 C5 H5 120.0
C6 C5 H5 120.0
C7 C6 C5 119.81(17)
C7 C6 H6 120.1
C5 C6 H6 120.1
C6 C7 C2 120.39(17)
C6 C7 H7 119.8
C2 C7 H7 119.8
C9 C8 C13 121.82(16)
C9 C8 N2 119.91(15)
C13 C8 N2 118.24(16)
C8 C9 C10 118.64(16)
C8 C9 H9 120.7
C10 C9 H9 120.7
C11 C10 C9 120.34(17)
C11 C10 H10 119.8
C9 C10 H10 119.8
C12 C11 C10 120.10(16)
C12 C11 H11 120.0
C10 C11 H11 120.0
C13 C12 C11 120.27(17)
C13 C12 H12 119.9
C11 C12 H12 119.9
C12 C13 C8 118.80(17)
C12 C13 H13 120.6
C8 C13 H13 120.6
N1 C14 C19 120.78(15)
N1 C14 C15 119.14(15)
C19 C14 C15 120.06(16)
N3 C15 C16 119.46(15)
N3 C15 C14 121.39(16)
C16 C15 C14 119.14(15)
C17 C16 C15 121.65(15)
C17 C16 H16 119.2
C15 C16 H16 119.2
N4 C17 C16 121.72(15)
N4 C17 C18 119.99(15)
C16 C17 C18 118.28(16)
N6 C18 C19 123.73(15)
N6 C18 C17 115.88(16)
C19 C18 C17 120.39(16)
C14 C19 C18 120.42(15)
C14 C19 H19 119.8
C18 C19 H19 119.8
N5 C20 N4 127.59(16)
N5 C20 C21 114.93(15)
N4 C20 C21 117.47(15)
C22 C21 C26 118.60(17)
C22 C21 C20 120.60(16)
C26 C21 C20 120.78(15)
C23 C22 C21 120.48(17)
C23 C22 H22 119.8
C21 C22 H22 119.8
C22 C23 C24 120.32(17)
C22 C23 H23 119.8
C24 C23 H23 119.8
C25 C24 C23 119.47(17)
C25 C24 H24 120.3
C23 C24 H24 120.3
C26 C25 C24 120.52(17)
C26 C25 H25 119.7
C24 C25 H25 119.7
C25 C26 C21 120.58(17)
C25 C26 H26 119.7
C21 C26 H26 119.7
C32 C27 C28 121.11(16)
C32 C27 N6 120.69(16)
C28 C27 N6 118.18(16)
C29 C28 C27 119.41(17)
C29 C28 H28 120.3
C27 C28 H28 120.3
C28 C29 C30 120.12(17)
C28 C29 H29 119.9
C30 C29 H29 119.9
C31 C30 C29 120.04(16)
C31 C30 H30 120.0
C29 C30 H30 120.0
C30 C31 C32 120.32(17)
C30 C31 H31 119.8
C32 C31 H31 119.8
C27 C32 C31 118.98(17)
C27 C32 H32 120.5
C31 C32 H32 120.5
C34 C33 Cl2 107.37(13)
C34 C33 H33A 110.2
Cl2 C33 H33A 110.2
C34 C33 H33B 110.2
Cl2 C33 H33B 110.2
H33A C33 H33B 108.5
C33 C34 Cl1 109.70(13)
C33 C34 H34A 109.7
Cl1 C34 H34A 109.7
C33 C34 H34B 109.7
Cl1 C34 H34B 109.7
H34A C34 H34B 108.2
C1 N1 C14 118.28(14)
C1 N2 N3 122.81(14)
C1 N2 C8 125.07(15)
N3 N2 C8 112.06(13)
C15 N3 N2 116.01(14)
C20 N4 C17 117.29(14)
C20 N5 N6 114.61(14)
C18 N6 N5 124.56(14)
C18 N6 C27 123.21(14)
N5 N6 C27 112.06(13)

loop_
_geom_bond_atom_site_label_1
_geom_bond_atom_site_label_2
_geom_bond_distance
C1 N1 1.319(2)
C1 N2 1.356(2)
C1 C2 1.482(2)
C2 C7 1.394(3)
C2 C3 1.396(3)
C3 C4 1.373(3)
C3 H3 0.9300
C4 C5 1.382(3)
C4 H4 0.9300
C5 C6 1.383(3)
C5 H5 0.9300
C6 C7 1.381(3)
C6 H6 0.9300
C7 H7 0.9300
C8 C9 1.378(3)
C8 C13 1.385(2)
C8 N2 1.446(2)
C9 C10 1.385(2)
C9 H9 0.9300
C10 C11 1.384(3)
C10 H10 0.9300
C11 C12 1.382(3)
C11 H11 0.9300
C12 C13 1.380(3)
C12 H12 0.9300
C13 H13 0.9300
C14 N1 1.359(2)
C14 C19 1.378(2)
C14 C15 1.442(2)
C15 N3 1.328(2)
C15 C16 1.403(2)
C16 C17 1.377(2)
C16 H16 0.9300
C17 N4 1.352(2)
C17 C18 1.459(2)
C18 N6 1.345(2)
C18 C19 1.394(2)
C19 H19 0.9300
C20 N5 1.324(2)
C20 N4 1.339(2)
C20 C21 1.482(2)
C21 C22 1.392(2)
C21 C26 1.395(2)
C22 C23 1.382(3)
C22 H22 0.9300
C23 C24 1.383(3)
C23 H23 0.9300
C24 C25 1.382(3)
C24 H24 0.9300
C25 C26 1.374(3)
C25 H25 0.9300
C26 H26 0.9300
C27 C32 1.380(3)
C27 C28 1.383(3)
C27 N6 1.443(2)
C28 C29 1.380(2)
C28 H28 0.9300
C29 C30 1.384(3)
C29 H29 0.9300
C30 C31 1.380(3)
C30 H30 0.9300
C31 C32 1.389(2)
C31 H31 0.9300
C32 H32 0.9300
C33 C34 1.510(3)
C33 Cl2 1.791(2)
C33 H33A 0.9700
C33 H33B 0.9700
C34 Cl1 1.7878(19)
C34 H34A 0.9700
C34 H34B 0.9700
N2 N3 1.370(2)
N5 N6 1.380(2)
